data_7125010
loop_
_publ_author_name
'Kather, Ralf'
'Rychagova, Elena'
'Sanz Camacho, Paula'
'Ashbrook, Sharon E.'
'Woollins, J. Derek'
'Robben, Lars'
'Lork, Enno'
'Ketkov, Sergey'
'Beckmann, Jens'

_publ_section_title
;
 Increasing the Br\/onsted acidity of Ph2PO2H by the Lewis acid B(C6F5)3.
 Formation of an eight-membered boraphosphinate ring [Ph2POB(C6F5)2O]2.
;
_journal_issue 73
_journal_name_full 'Chemical communications (Cambridge, England)'
_journal_page_first 10992
_journal_page_last 10995
_journal_paper_doi 10.1039/c6cc06102h
_journal_volume 52
_journal_year 2016
_chemical_formula_moiety 'C38 H48 Cl4 I6 P2 Te3'
_chemical_formula_sum 'C38 H48 Cl4 I6 P2 Te3'
_chemical_formula_weight 1852.78
_space_group_IT_number 15
_space_group_name_Hall '-C 2yc'
_space_group_name_H-M_alt 'C 1 2/c 1'
_symmetry_cell_setting monoclinic
_symmetry_Int_Tables_number 15
_symmetry_space_group_name_Hall '-C 2yc'
_symmetry_space_group_name_H-M 'C 1 2/c 1'
_atom_sites_solution_hydrogens geom
_atom_sites_solution_primary direct
_atom_sites_solution_secondary difmap
_audit_block_doi 10.5517/cc1jccnx
_audit_update_record
;
2015-07-07 deposited with the CCDC.
2016-08-18 downloaded from the CCDC.
;
_cell_angle_alpha 90.0000
_cell_angle_beta 110.786(2)
_cell_angle_gamma 90.0000
_cell_formula_units_Z 4
_cell_length_a 22.509(4)
_cell_length_b 11.4213(18)
_cell_length_c 22.101(4)
_cell_measurement_reflns_used 8300
_cell_measurement_temperature 93
_cell_measurement_theta_max 25.35
_cell_measurement_theta_min 1.83
_cell_volume 5312.0(16)
_computing_cell_refinement 'CrystalClear-SM Expert 2.1 b29'
_computing_data_collection 'CrystalClear-SM Expert 2.1 b29 (Rigaku, 2013)'
_computing_data_reduction 'CrystalClear-SM Expert 2.1 b29'
_computing_molecular_graphics 'CrystalStructure 4.1'
_computing_publication_material 'CrystalStructure 4.1 (Rigaku, 2013)'
_computing_structure_refinement 'SHELXL-2013 (Sheldrick, 2013)'
_computing_structure_solution 'SHELXS97 (Sheldrick, 2008)'
_diffrn_ambient_temperature 93
_diffrn_detector_area_resol_mean 5.811
_diffrn_measured_fraction_theta_full 0.996
_diffrn_measured_fraction_theta_max 0.996
_diffrn_measurement_device_type 'Rigaku XtaLAB P200'
_diffrn_measurement_method \w
_diffrn_radiation_type 'Mo K\a'
_diffrn_radiation_wavelength 0.71075
_diffrn_reflns_av_R_equivalents 0.0912
_diffrn_reflns_limit_h_max 27
_diffrn_reflns_limit_h_min -27
_diffrn_reflns_limit_k_max 13
_diffrn_reflns_limit_k_min -13
_diffrn_reflns_limit_l_max 26
_diffrn_reflns_limit_l_min -26
_diffrn_reflns_number 34803
_diffrn_reflns_theta_full 25.51
_diffrn_reflns_theta_max 25.51
_diffrn_reflns_theta_min 1.97
_diffrn_standards_number 0
_exptl_absorpt_coefficient_mu 5.412
_exptl_absorpt_correction_T_max 0.582
_exptl_absorpt_correction_T_min 0.289
_exptl_absorpt_correction_type multi-scan
_exptl_absorpt_process_details 'REQAB (Rigaku, 1998)'
_exptl_crystal_colour red
_exptl_crystal_density_diffrn 2.317
_exptl_crystal_density_method 'not measured'
_exptl_crystal_description prism
_exptl_crystal_F_000 3392.00
_exptl_crystal_size_max 0.300
_exptl_crystal_size_mid 0.100
_exptl_crystal_size_min 0.100
_refine_diff_density_max 1.43
_refine_diff_density_min -2.12
_refine_ls_extinction_method none
_refine_ls_goodness_of_fit_ref 1.099
_refine_ls_hydrogen_treatment constr
_refine_ls_number_parameters 244
_refine_ls_number_reflns 4942
_refine_ls_number_restraints 0
_refine_ls_R_factor_gt 0.0381
_refine_ls_shift/su_max 0.001
_refine_ls_structure_factor_coef Fsqd
_refine_ls_weighting_details 'w = 1/[\s^2^(Fo^2^)+(0.0833P)^2^+0.0000P] where P=(Fo^2^+2Fc^2^)/3'
_refine_ls_weighting_scheme calc
_refine_ls_wR_factor_ref 0.1345
_reflns_number_gt 4331
_reflns_number_total 4942
_reflns_threshold_expression F^2^>2.0\s(F^2^)
_cod_data_source_file c6cc06102h3.cif
_cod_data_source_block SANDW12
_cod_database_code 7125010

loop_
_symmetry_equiv_pos_site_id
_symmetry_equiv_pos_as_xyz
1 +X,+Y,+Z
2 -X,+Y,1/2-Z
3 -X,-Y,-Z
4 +X,-Y,1/2+Z
5 1/2+X,1/2+Y,+Z
6 1/2-X,1/2+Y,1/2-Z
7 1/2-X,1/2-Y,-Z
8 1/2+X,1/2-Y,1/2+Z

loop_
_atom_site_label
_atom_site_type_symbol
_atom_site_fract_x
_atom_site_fract_y
_atom_site_fract_z
_atom_site_U_iso_or_equiv
_atom_site_adp_type
_atom_site_occupancy
_atom_site_site_symmetry_multiplicity
_atom_site_site_symmetry_order
_atom_site_calc_flag
_atom_site_refinement_flags
I1 I 0.89913(2) 0.39435(5) 0.20308(3) 0.02679(16) Uani 1 8 0 d .
I2 I 1.00542(2) 0.57820(4) 0.11745(2) 0.02174(15) Uani 1 8 0 d .
I3 I 0.90432(3) 0.76110(5) 0.21565(2) 0.02862(17) Uani 1 8 0 d .
Te1 Te 0.87921(2) 0.53631(4) 0.47997(2) 0.01995(15) Uani 1 8 0 d .
Te2 Te 1.0 0.57860(6) 0.25 0.01946(18) Uani 1 4 0 d .
Cl1 Cl 0.56425(11) 0.4026(2) 0.67498(12) 0.0426(6) Uani 1 8 0 d .
Cl2 Cl 0.48873(11) 0.2924(2) 0.55215(11) 0.0407(5) Uani 1 8 0 d .
P9 P 0.79414(9) 0.60519(15) 0.38139(8) 0.0149(4) Uani 1 8 0 d .
C1 C 0.8016(4) 0.4590(6) 0.5003(3) 0.0185(15) Uani 1 8 0 d .
C2 C 0.8087(4) 0.3927(6) 0.5540(4) 0.0203(15) Uani 1 8 0 d .
C3 C 0.7540(4) 0.3459(7) 0.5659(4) 0.0253(17) Uani 1 8 0 d .
C4 C 0.6954(4) 0.3691(6) 0.5242(4) 0.0218(16) Uani 1 8 0 d .
C5 C 0.6883(4) 0.4371(6) 0.4685(4) 0.0191(15) Uani 1 8 0 d .
C6 C 0.6244(4) 0.4591(7) 0.4289(4) 0.0238(16) Uani 1 8 0 d .
C7 C 0.6117(4) 0.5273(7) 0.3747(4) 0.0222(16) Uani 1 8 0 d .
C8 C 0.6630(4) 0.5733(6) 0.3585(4) 0.0220(16) Uani 1 8 0 d .
C9 C 0.7265(4) 0.5503(6) 0.3976(3) 0.0174(14) Uani 1 8 0 d .
C10 C 0.7410(4) 0.4829(6) 0.4552(3) 0.0167(14) Uani 1 8 0 d .
C11 C 0.6284(4) 0.3407(7) 0.5228(4) 0.0273(18) Uani 1 8 0 d .
C12 C 0.5817(4) 0.3963(8) 0.4587(4) 0.0317(19) Uani 1 8 0 d .
C13 C 0.7894(4) 0.7644(6) 0.3742(3) 0.0180(15) Uani 1 8 0 d .
C14 C 0.7748(4) 0.8202(7) 0.4311(4) 0.0259(17) Uani 1 8 0 d .
C15 C 0.8503(4) 0.8167(7) 0.3687(4) 0.0273(17) Uani 1 8 0 d .
C16 C 0.8006(3) 0.5377(6) 0.3090(3) 0.0165(14) Uani 1 8 0 d .
C17 C 0.7929(4) 0.4035(6) 0.3134(4) 0.0258(17) Uani 1 8 0 d .
C18 C 0.7537(4) 0.5865(7) 0.2457(4) 0.0250(17) Uani 1 8 0 d .
C21 C 0.5284(5) 0.2723(8) 0.6363(5) 0.041(2) Uani 1 8 0 d .
H2 H 0.85021 0.37709 0.58394 0.0244 Uiso 1 8 0 calc R
H3 H 0.75958 0.29903 0.60304 0.0303 Uiso 1 8 0 calc R
H7 H 0.56901 0.5438 0.34816 0.0266 Uiso 1 8 0 calc R
H8 H 0.65426 0.62003 0.32074 0.0264 Uiso 1 8 0 calc R
H11A H 0.62143 0.37483 0.56095 0.0328 Uiso 1 8 0 calc R
H11B H 0.62201 0.25493 0.52291 0.0328 Uiso 1 8 0 calc R
H12A H 0.55628 0.33495 0.42921 0.0380 Uiso 1 8 0 calc R
H12B H 0.55253 0.45226 0.46812 0.0380 Uiso 1 8 0 calc R
H13 H 0.75335 0.78384 0.33345 0.0216 Uiso 1 8 0 calc R
H14A H 0.77338 0.90562 0.42637 0.0311 Uiso 1 8 0 calc R
H14B H 0.80819 0.79872 0.472 0.0311 Uiso 1 8 0 calc R
H14C H 0.73371 0.79181 0.43092 0.0311 Uiso 1 8 0 calc R
H15A H 0.88501 0.81118 0.41067 0.0327 Uiso 1 8 0 calc R
H15B H 0.84298 0.89904 0.35572 0.0327 Uiso 1 8 0 calc R
H15C H 0.86169 0.77313 0.33618 0.0327 Uiso 1 8 0 calc R
H16 H 0.84449 0.55294 0.30943 0.0198 Uiso 1 8 0 calc R
H17A H 0.80215 0.36516 0.27802 0.0309 Uiso 1 8 0 calc R
H17B H 0.74924 0.38556 0.30982 0.0309 Uiso 1 8 0 calc R
H17C H 0.82249 0.37502 0.35495 0.0309 Uiso 1 8 0 calc R
H18A H 0.71021 0.56903 0.24295 0.0301 Uiso 1 8 0 calc R
H18B H 0.76165 0.5502 0.2091 0.0301 Uiso 1 8 0 calc R
H18C H 0.75927 0.67141 0.24449 0.0301 Uiso 1 8 0 calc R
H21A H 0.49754 0.24471 0.6558 0.0488 Uiso 1 8 0 calc R
H21B H 0.56135 0.21123 0.64344 0.0488 Uiso 1 8 0 calc R

loop_
_atom_site_aniso_label
_atom_site_aniso_U_11
_atom_site_aniso_U_22
_atom_site_aniso_U_33
_atom_site_aniso_U_12
_atom_site_aniso_U_13
_atom_site_aniso_U_23
I1 0.0247(3) 0.0251(3) 0.0295(3) -0.0032(2) 0.0083(2) -0.0011(2)
I2 0.0184(3) 0.0261(3) 0.0191(3) -0.00151(19) 0.0046(2) -0.00500(18)
I3 0.0345(3) 0.0269(3) 0.0226(3) 0.0088(2) 0.0078(2) 0.0014(2)
Te1 0.0186(3) 0.0199(3) 0.0168(3) -0.00408(19) 0.00066(19) 0.00528(18)
Te2 0.0206(4) 0.0188(4) 0.0178(3) 0.0000 0.0054(3) 0.0000
Cl1 0.0281(12) 0.0510(14) 0.0404(12) -0.0104(10) 0.0018(10) 0.0005(10)
Cl2 0.0353(12) 0.0429(13) 0.0405(12) -0.0138(10) 0.0092(10) -0.0027(10)
P9 0.0171(9) 0.0126(9) 0.0129(8) -0.0011(7) 0.0027(7) 0.0002(6)
C1 0.026(4) 0.011(3) 0.018(3) -0.005(3) 0.007(3) -0.007(3)
C2 0.028(4) 0.017(4) 0.017(3) -0.000(3) 0.009(3) 0.002(3)
C3 0.040(5) 0.018(4) 0.022(4) -0.002(3) 0.015(3) 0.001(3)
C4 0.034(5) 0.011(3) 0.025(4) -0.006(3) 0.016(3) -0.006(3)
C5 0.024(4) 0.012(3) 0.022(4) 0.002(3) 0.009(3) -0.004(3)
C6 0.027(4) 0.016(4) 0.032(4) -0.004(3) 0.015(3) -0.009(3)
C7 0.014(4) 0.022(4) 0.028(4) 0.002(3) 0.004(3) -0.003(3)
C8 0.026(4) 0.018(4) 0.022(4) 0.000(3) 0.007(3) 0.001(3)
C9 0.024(4) 0.010(3) 0.019(3) -0.004(3) 0.008(3) -0.004(3)
C10 0.026(4) 0.009(3) 0.018(3) 0.002(3) 0.010(3) -0.004(3)
C11 0.032(5) 0.025(4) 0.032(4) -0.002(3) 0.019(4) 0.001(3)
C12 0.029(5) 0.026(4) 0.045(5) -0.007(4) 0.021(4) -0.001(4)
C13 0.026(4) 0.013(3) 0.014(3) -0.002(3) 0.005(3) -0.001(3)
C14 0.035(5) 0.019(4) 0.026(4) -0.003(3) 0.014(3) -0.006(3)
C15 0.037(5) 0.020(4) 0.025(4) -0.001(3) 0.012(3) -0.000(3)
C16 0.016(4) 0.017(4) 0.018(3) -0.004(3) 0.007(3) -0.004(3)
C17 0.035(5) 0.016(4) 0.031(4) -0.003(3) 0.017(4) -0.007(3)
C18 0.027(4) 0.029(4) 0.016(4) 0.001(3) 0.004(3) -0.002(3)
C21 0.046(6) 0.028(5) 0.046(5) -0.003(4) 0.013(5) 0.013(4)

loop_
_atom_type_symbol
_atom_type_description
_atom_type_scat_dispersion_real
_atom_type_scat_dispersion_imag
_atom_type_scat_source
C C 0.0033 0.0016
;
International Tables for Crystallography
(1992, Vol. C, Tables 4.2.6.8 and 6.1.1.4)
;
H H 0.0000 0.0000
;
International Tables for Crystallography
(1992, Vol. C, Table 6.1.1.4)
;
I I -0.4742 1.8119
;
International Tables for Crystallography
(1992, Vol. C, Tables 4.2.6.8 and 6.1.1.4)
;
P P 0.1023 0.0942
;
International Tables for Crystallography
(1992, Vol. C, Tables 4.2.6.8 and 6.1.1.4)
;
Te Te -0.5308 1.6751
;
International Tables for Crystallography
(1992, Vol. C, Tables 4.2.6.8 and 6.1.1.4)
;
Cl Cl 0.1484 0.1585
;
International Tables for Crystallography
(1992, Vol. C, Tables 4.2.6.8 and 6.1.1.4)
;

loop_
_citation_id
_citation_doi
_citation_year
1 10.1021/acs.organomet.5b00813 2015

loop_
_geom_angle_atom_site_label_1
_geom_angle_atom_site_label_2
_geom_angle_atom_site_label_3
_geom_angle
_geom_angle_publ_flag
_geom_angle_site_symmetry_1
_geom_angle_site_symmetry_3
P9 Te1 C1 83.19(18) yes . .
I1 Te2 I1 90.84(3) yes . 2_755
I1 Te2 I2 87.077(19) yes . .
I1 Te2 I2 92.799(19) yes . 2_755
I1 Te2 I3 90.75(2) yes . .
I1 Te2 I3 175.309(16) yes . 2_755
I1 Te2 I2 92.799(19) yes 2_755 .
I1 Te2 I2 87.077(19) yes 2_755 2_755
I1 Te2 I3 175.309(16) yes 2_755 .
I1 Te2 I3 90.75(2) yes 2_755 2_755
I2 Te2 I2 179.82(3) yes . 2_755
I2 Te2 I3 91.691(17) yes . .
I2 Te2 I3 88.435(17) yes . 2_755
I2 Te2 I3 88.435(17) yes 2_755 .
I2 Te2 I3 91.691(17) yes 2_755 2_755
I3 Te2 I3 88.02(3) yes . 2_755
Te1 P9 C9 99.2(2) yes . .
Te1 P9 C13 113.5(2) yes . .
Te1 P9 C16 111.2(2) yes . .
C9 P9 C13 109.7(4) yes . .
C9 P9 C16 111.3(3) yes . .
C13 P9 C16 111.4(3) yes . .
Te1 C1 C2 123.8(5) yes . .
Te1 C1 C10 115.6(6) yes . .
C2 C1 C10 120.6(8) yes . .
C1 C2 C3 121.0(7) yes . .
C2 C3 C4 119.6(7) yes . .
C3 C4 C5 119.1(8) yes . .
C3 C4 C11 133.8(8) yes . .
C5 C4 C11 107.1(6) yes . .
C4 C5 C6 114.2(8) yes . .
C4 C5 C10 122.6(6) yes . .
C6 C5 C10 123.2(7) yes . .
C5 C6 C7 119.5(8) yes . .
C5 C6 C12 107.9(7) yes . .
C7 C6 C12 132.6(7) yes . .
C6 C7 C8 119.5(7) yes . .
C7 C8 C9 120.9(7) yes . .
P9 C9 C8 124.1(6) yes . .
P9 C9 C10 115.2(5) yes . .
C8 C9 C10 120.7(8) yes . .
C1 C10 C5 117.1(7) yes . .
C1 C10 C9 126.7(8) yes . .
C5 C10 C9 116.2(6) yes . .
C4 C11 C12 105.7(7) yes . .
C6 C12 C11 105.0(7) yes . .
P9 C13 C14 111.3(5) yes . .
P9 C13 C15 111.5(5) yes . .
C14 C13 C15 110.9(6) yes . .
P9 C16 C17 108.5(6) yes . .
P9 C16 C18 113.8(5) yes . .
C17 C16 C18 111.2(6) yes . .
Cl1 C21 Cl2 111.9(5) yes . .
C1 C2 H2 119.489 no . .
C3 C2 H2 119.491 no . .
C2 C3 H3 120.190 no . .
C4 C3 H3 120.205 no . .
C6 C7 H7 120.273 no . .
C8 C7 H7 120.274 no . .
C7 C8 H8 119.556 no . .
C9 C8 H8 119.553 no . .
C4 C11 H11A 110.606 no . .
C4 C11 H11B 110.606 no . .
C12 C11 H11A 110.591 no . .
C12 C11 H11B 110.591 no . .
H11A C11 H11B 108.724 no . .
C6 C12 H12A 110.750 no . .
C6 C12 H12B 110.757 no . .
C11 C12 H12A 110.752 no . .
C11 C12 H12B 110.758 no . .
H12A C12 H12B 108.834 no . .
P9 C13 H13 107.646 no . .
C14 C13 H13 107.648 no . .
C15 C13 H13 107.647 no . .
C13 C14 H14A 109.474 no . .
C13 C14 H14B 109.480 no . .
C13 C14 H14C 109.466 no . .
H14A C14 H14B 109.470 no . .
H14A C14 H14C 109.465 no . .
H14B C14 H14C 109.471 no . .
C13 C15 H15A 109.484 no . .
C13 C15 H15B 109.472 no . .
C13 C15 H15C 109.469 no . .
H15A C15 H15B 109.476 no . .
H15A C15 H15C 109.470 no . .
H15B C15 H15C 109.455 no . .
P9 C16 H16 107.679 no . .
C17 C16 H16 107.672 no . .
C18 C16 H16 107.681 no . .
C16 C17 H17A 109.478 no . .
C16 C17 H17B 109.465 no . .
C16 C17 H17C 109.471 no . .
H17A C17 H17B 109.466 no . .
H17A C17 H17C 109.479 no . .
H17B C17 H17C 109.468 no . .
C16 C18 H18A 109.475 no . .
C16 C18 H18B 109.469 no . .
C16 C18 H18C 109.467 no . .
H18A C18 H18B 109.473 no . .
H18A C18 H18C 109.483 no . .
H18B C18 H18C 109.460 no . .
Cl1 C21 H21A 109.220 no . .
Cl1 C21 H21B 109.235 no . .
Cl2 C21 H21A 109.213 no . .
Cl2 C21 H21B 109.228 no . .
H21A C21 H21B 107.909 no . .

loop_
_geom_bond_atom_site_label_1
_geom_bond_atom_site_label_2
_geom_bond_distance
_geom_bond_publ_flag
I1 Te2 2.9980(8) yes
I2 Te2 2.9749(7) yes
I3 Te2 2.8981(8) yes
Te1 P9 2.4640(16) yes
Te1 C1 2.143(9) yes
Cl1 C21 1.763(9) yes
Cl2 C21 1.769(10) yes
P9 C9 1.796(9) yes
P9 C13 1.825(7) yes
P9 C16 1.827(8) yes
C1 C2 1.368(11) yes
C1 C10 1.401(9) yes
C2 C3 1.452(13) yes
C3 C4 1.341(10) yes
C4 C5 1.415(11) yes
C4 C11 1.532(12) yes
C5 C6 1.416(10) yes
C5 C10 1.418(12) yes
C6 C7 1.372(11) yes
C6 C12 1.524(14) yes
C7 C8 1.426(13) yes
C8 C9 1.407(10) yes
C9 C10 1.424(10) yes
C11 C12 1.567(11) yes
C13 C14 1.544(12) yes
C13 C15 1.540(13) yes
C16 C17 1.548(10) yes
C16 C18 1.527(9) yes
C2 H2 0.950 no
C3 H3 0.950 no
C7 H7 0.950 no
C8 H8 0.950 no
C11 H11A 0.990 no
C11 H11B 0.990 no
C12 H12A 0.990 no
C12 H12B 0.990 no
C13 H13 1.000 no
C14 H14A 0.980 no
C14 H14B 0.980 no
C14 H14C 0.980 no
C15 H15A 0.980 no
C15 H15B 0.980 no
C15 H15C 0.980 no
C16 H16 1.000 no
C17 H17A 0.980 no
C17 H17B 0.980 no
C17 H17C 0.980 no
C18 H18A 0.980 no
C18 H18B 0.980 no
C18 H18C 0.980 no
C21 H21A 0.990 no
C21 H21B 0.990 no

loop_
_geom_contact_atom_site_label_1
_geom_contact_atom_site_label_2
_geom_contact_distance
_geom_contact_publ_flag
_geom_contact_site_symmetry_2
C1 C4 2.819(13) no .
C2 C5 2.745(10) no .
C3 C10 2.830(11) no .
C5 C8 2.771(11) no .
C6 C9 2.823(13) no .
C7 C10 2.867(10) no .
C8 C13 3.504(11) no .
C9 C14 3.265(10) no .
C9 C17 3.239(13) no .
C13 C18 3.350(10) no .
C15 C16 3.478(10) no .
I2 Te1 3.5898(7) no 4_564
I3 C7 3.585(8) no 6_655
Te1 I2 3.5898(7) no 4_565
Cl2 C11 3.472(10) no .
C2 C4 3.438(11) no 7_656
C3 C3 3.598(11) no 7_656
C3 C4 3.592(12) no 7_656
C4 C2 3.438(11) no 7_656
C4 C3 3.592(12) no 7_656
C5 C14 3.462(10) no 7_666
C7 I3 3.585(8) no 6_645
C10 C14 3.483(11) no 7_666
C11 Cl2 3.472(10) no .
C14 C5 3.462(10) no 7_666
C14 C10 3.483(11) no 7_666
Te1 H2 3.1745 no .
Te1 H14B 3.3718 no .
Te1 H15A 3.5157 no .
Te1 H16 3.5724 no .
Te1 H17C 3.1865 no .
P9 H8 2.9570 no .
P9 H14B 2.9234 no .
P9 H14C 2.9408 no .
P9 H15A 3.0329 no .
P9 H15C 2.8404 no .
P9 H17B 2.9464 no .
P9 H17C 2.8150 no .
P9 H18A 2.9997 no .
P9 H18C 2.9422 no .
C1 H3 3.3033 no .
C1 H17C 3.5401 no .
C3 H11A 2.9644 no .
C3 H11B 2.9663 no .
C4 H2 3.2611 no .
C4 H12A 3.1135 no .
C4 H12B 3.1538 no .
C5 H3 3.2423 no .
C5 H7 3.2718 no .
C5 H11A 3.0215 no .
C5 H11B 3.0459 no .
C5 H12A 3.0200 no .
C5 H12B 3.0586 no .
C6 H8 3.2687 no .
C6 H11A 3.0960 no .
C6 H11B 3.1362 no .
C7 H12A 2.9835 no .
C7 H12B 2.9536 no .
C8 H13 3.3198 no .
C8 H14C 3.0849 no .
C8 H17B 3.3167 no .
C8 H18A 3.0941 no .
C9 H7 3.3190 no .
C9 H13 3.1775 no .
C9 H14B 3.4623 no .
C9 H14C 2.8444 no .
C9 H17B 2.8762 no .
C9 H17C 3.3186 no .
C9 H18A 3.3125 no .
C10 H2 3.2605 no .
C10 H8 3.3140 no .
C10 H14C 3.5641 no .
C10 H17B 3.4677 no .
C10 H17C 3.5615 no .
C11 H3 2.8938 no .
C12 H7 2.8976 no .
C13 H8 3.2887 no .
C13 H16 3.2685 no .
C13 H18A 3.5919 no .
C13 H18C 2.9031 no .
C14 H15A 2.6753 no .
C14 H15B 2.7836 no .
C14 H15C 3.3792 no .
C15 H14A 2.6871 no .
C15 H14B 2.7728 no .
C15 H14C 3.3794 no .
C15 H16 3.2689 no .
C15 H18C 3.2396 no .
C16 H8 3.5225 no .
C16 H13 3.1201 no .
C16 H15C 2.9829 no .
C17 H18A 2.7209 no .
C17 H18B 2.7310 no .
C17 H18C 3.3811 no .
C18 H8 3.2472 no .
C18 H13 2.9755 no .
C18 H15C 3.3166 no .
C18 H17A 2.7447 no .
C18 H17B 2.7172 no .
C18 H17C 3.3768 no .
H2 H3 2.3971 no .
H3 H11A 3.0384 no .
H3 H11B 3.0144 no .
H7 H8 2.3734 no .
H7 H12A 3.0569 no .
H7 H12B 2.9929 no .
H8 H13 2.8477 no .
H8 H14C 3.1442 no .
H8 H17B 3.4881 no .
H8 H18A 2.5333 no .
H8 H18C 3.4057 no .
H11A H12A 2.7937 no .
H11A H12B 2.2667 no .
H11B H12A 2.2667 no .
H11B H12B 2.7654 no .
H13 H14A 2.3870 no .
H13 H14B 2.8716 no .
H13 H14C 2.3495 no .
H13 H15A 2.8641 no .
H13 H15B 2.3106 no .
H13 H15C 2.4210 no .
H13 H16 3.4955 no .
H13 H18A 3.0958 no .
H13 H18C 2.3912 no .
H14A H15A 2.8664 no .
H14A H15B 2.5757 no .
H14B H15A 2.5517 no .
H14B H15B 3.1557 no .
H14C H15A 3.5958 no .
H15C H16 2.5810 no .
H15C H18C 2.7304 no .
H16 H17A 2.3495 no .
H16 H17B 2.8748 no .
H16 H17C 2.3959 no .
H16 H18A 2.8595 no .
H16 H18B 2.3367 no .
H16 H18C 2.3699 no .
H17A H18A 3.0277 no .
H17A H18B 2.5753 no .
H17B H18A 2.5348 no .
H17B H18B 3.0017 no .
I1 H2 3.5920 no 4_564
I1 H8 3.3300 no 6_645
I1 H13 3.4725 no 6_645
I1 H14C 3.5774 no 6_645
I1 H16 3.5171 no .
I1 H17A 3.1915 no .
I1 H21A 3.5371 no 7_656
I1 H21A 3.1881 no 8_554
I1 H21B 3.4073 no 7_656
I2 H2 3.3435 no 4_564
I2 H12A 3.2519 no 6_655
I2 H15C 3.5748 no 2_755
I2 H16 3.1990 no 2_755
I2 H21B 3.5113 no 8_554
I3 H2 3.1514 no 4_564
I3 H3 3.3949 no 4_564
I3 H15C 3.1384 no .
I3 H17B 3.5923 no 6_655
Te1 H11B 3.3269 no 7_656
Cl1 H7 2.9232 no 3_666
Cl1 H8 3.1491 no 4_565
Cl1 H11A 3.2266 no .
Cl1 H15B 3.3103 no 7_666
Cl1 H18A 3.1069 no 4_565
Cl2 H7 3.4747 no 3_666
Cl2 H11A 3.0713 no .
Cl2 H11B 3.3133 no .
Cl2 H12A 3.5864 no .
Cl2 H12B 3.2765 no .
Cl2 H12B 3.0446 no 3_666
Cl2 H15A 3.1768 no 5_445
C1 H11B 3.1328 no 7_656
C1 H14A 3.1318 no 7_666
C1 H14C 3.4498 no 7_666
C2 H11B 3.1688 no 7_656
C2 H14A 3.0791 no 7_666
C3 H14A 2.9220 no 7_666
C3 H18B 3.3265 no 4_565
C4 H2 3.5954 no 7_656
C4 H14A 2.7865 no 7_666
C5 H3 3.5312 no 7_656
C5 H14A 2.8180 no 7_666
C5 H14B 3.2803 no 7_666
C6 H14A 3.5614 no 7_666
C6 H14B 3.5196 no 7_666
C7 H21A 3.4789 no 3_666
C10 H3 3.4663 no 7_656
C10 H14A 3.0284 no 7_666
C10 H14B 3.3608 no 7_666
C10 H14C 3.5012 no 7_666
C11 H2 3.5767 no 7_656
C11 H14A 3.5753 no 7_666
C11 H17C 3.5313 no 7_656
C13 H17A 3.4595 no 6_655
C14 H14B 3.5735 no 7_666
C14 H14C 3.3756 no 7_666
C17 H3 3.4225 no 7_656
C17 H13 3.3289 no 6_645
C17 H18C 2.9962 no 6_645
C17 H21B 3.3417 no 7_656
C18 H3 3.4592 no 4_564
C18 H15B 3.2989 no 6_645
C18 H17A 3.3944 no 6_655
C21 H7 3.1413 no 3_666
C21 H11A 3.3173 no .
H2 I1 3.5920 no 4_565
H2 I2 3.3435 no 4_565
H2 I3 3.1514 no 4_565
H2 C4 3.5954 no 7_656
H2 C11 3.5767 no 7_656
H2 H11B 3.0478 no 7_656
H2 H12A 3.2885 no 7_656
H3 I3 3.3949 no 4_565
H3 C5 3.5312 no 7_656
H3 C10 3.4663 no 7_656
H3 C17 3.4225 no 7_656
H3 C18 3.4592 no 4_565
H3 H14A 3.4655 no 7_666
H3 H17B 2.9094 no 7_656
H3 H17C 3.0731 no 7_656
H3 H18B 2.8956 no 4_565
H3 H18C 3.1468 no 4_565
H7 Cl1 2.9232 no 3_666
H7 Cl2 3.4747 no 3_666
H7 C21 3.1413 no 3_666
H7 H21A 2.8272 no 3_666
H8 I1 3.3300 no 6_655
H8 Cl1 3.1491 no 4_564
H11A Cl1 3.2266 no .
H11A Cl2 3.0713 no .
H11A C21 3.3173 no .
H11A H14A 3.3914 no 7_666
H11A H15B 3.1075 no 7_666
H11A H17C 3.3950 no 7_656
H11A H21B 3.2239 no .
H11B Te1 3.3269 no 7_656
H11B Cl2 3.3133 no .
H11B C1 3.1328 no 7_656
H11B C2 3.1688 no 7_656
H11B H2 3.0478 no 7_656
H11B H17C 2.9422 no 7_656
H11B H21B 3.4338 no .
H12A I2 3.2519 no 6_645
H12A Cl2 3.5864 no .
H12A H2 3.2885 no 7_656
H12B Cl2 3.2765 no .
H12B Cl2 3.0446 no 3_666
H12B H12B 3.3366 no 3_666
H13 I1 3.4725 no 6_655
H13 C17 3.3289 no 6_655
H13 H17A 2.5116 no 6_655
H13 H17B 3.3538 no 6_655
H13 H18B 3.1667 no 6_655
H14A C1 3.1318 no 7_666
H14A C2 3.0791 no 7_666
H14A C3 2.9220 no 7_666
H14A C4 2.7865 no 7_666
H14A C5 2.8180 no 7_666
H14A C6 3.5614 no 7_666
H14A C10 3.0284 no 7_666
H14A C11 3.5753 no 7_666
H14A H3 3.4655 no 7_666
H14A H11A 3.3914 no 7_666
H14A H18B 3.2614 no 6_655
H14B C5 3.2803 no 7_666
H14B C6 3.5196 no 7_666
H14B C10 3.3608 no 7_666
H14B C14 3.5735 no 7_666
H14B H14B 3.4546 no 7_666
H14B H14C 2.8281 no 7_666
H14C I1 3.5774 no 6_655
H14C C1 3.4498 no 7_666
H14C C10 3.5012 no 7_666
H14C C14 3.3756 no 7_666
H14C H14B 2.8281 no 7_666
H14C H14C 3.0305 no 7_666
H15A Cl2 3.1768 no 5_555
H15B Cl1 3.3103 no 7_666
H15B C18 3.2989 no 6_655
H15B H11A 3.1075 no 7_666
H15B H17A 3.5644 no 6_655
H15B H17B 3.5111 no 6_655
H15B H18A 2.8470 no 6_655
H15B H18B 2.8609 no 6_655
H15C I2 3.5748 no 2_755
H15C I3 3.1384 no .
H15C H17B 3.5464 no 6_655
H16 I1 3.5171 no .
H16 I2 3.1990 no 2_755
H17A I1 3.1915 no .
H17A C13 3.4595 no 6_645
H17A C18 3.3944 no 6_645
H17A H13 2.5116 no 6_645
H17A H15B 3.5644 no 6_645
H17A H18A 3.4117 no 6_645
H17A H18C 2.5627 no 6_645
H17A H21B 3.0707 no 7_656
H17B I3 3.5923 no 6_645
H17B H3 2.9094 no 7_656
H17B H13 3.3538 no 6_645
H17B H15B 3.5111 no 6_645
H17B H15C 3.5464 no 6_645
H17B H18C 2.7012 no 6_645
H17C C11 3.5313 no 7_656
H17C H3 3.0731 no 7_656
H17C H11A 3.3950 no 7_656
H17C H11B 2.9422 no 7_656
H17C H18C 3.2793 no 6_645
H17C H21B 2.7825 no 7_656
H18A Cl1 3.1069 no 4_564
H18A H15B 2.8470 no 6_645
H18A H17A 3.4117 no 6_655
H18B C3 3.3265 no 4_564
H18B H3 2.8956 no 4_564
H18B H13 3.1667 no 6_645
H18B H14A 3.2614 no 6_645
H18B H15B 2.8609 no 6_645
H18C C17 2.9962 no 6_655
H18C H3 3.1468 no 4_564
H18C H17A 2.5627 no 6_655
H18C H17B 2.7012 no 6_655
H18C H17C 3.2793 no 6_655
H21A I1 3.5371 no 7_656
H21A I1 3.1881 no 8_455
H21A C7 3.4789 no 3_666
H21A H7 2.8272 no 3_666
H21B I1 3.4073 no 7_656
H21B I2 3.5113 no 8_455
H21B C17 3.3417 no 7_656
H21B H11A 3.2239 no .
H21B H11B 3.4338 no .
H21B H17A 3.0707 no 7_656
H21B H17C 2.7825 no 7_656

loop_
_geom_torsion_atom_site_label_1
_geom_torsion_atom_site_label_2
_geom_torsion_atom_site_label_3
_geom_torsion_atom_site_label_4
_geom_torsion
_geom_torsion_publ_flag
P9 Te1 C1 C2 178.7(5) no
P9 Te1 C1 C10 -2.9(4) no
C1 Te1 P9 C9 3.3(2) no
C1 Te1 P9 C13 119.5(2) no
C1 Te1 P9 C16 -114.0(2) no
Te1 P9 C9 C8 174.5(5) no
Te1 P9 C9 C10 -3.6(5) no
Te1 P9 C13 C14 -61.3(5) no
Te1 P9 C13 C15 63.0(4) no
Te1 P9 C16 C17 61.9(4) no
Te1 P9 C16 C18 -173.7(3) no
C9 P9 C13 C14 48.6(5) no
C9 P9 C13 C15 173.0(4) no
C13 P9 C9 C8 55.4(6) no
C13 P9 C9 C10 -122.8(5) no
C9 P9 C16 C17 -47.7(5) no
C9 P9 C16 C18 76.7(5) no
C16 P9 C9 C8 -68.4(6) no
C16 P9 C9 C10 113.5(5) no
C13 P9 C16 C17 -170.5(4) no
C13 P9 C16 C18 -46.1(6) no
C16 P9 C13 C14 172.3(4) no
C16 P9 C13 C15 -63.3(4) no
Te1 C1 C2 C3 178.0(4) no
Te1 C1 C10 C5 -177.5(4) no
Te1 C1 C10 C9 1.4(9) no
C2 C1 C10 C5 1.0(10) no
C2 C1 C10 C9 179.9(6) no
C10 C1 C2 C3 -0.3(11) no
C1 C2 C3 C4 -0.9(11) no
C2 C3 C4 C5 1.2(11) no
C2 C3 C4 C11 -176.4(7) no
C3 C4 C5 C6 -178.2(6) no
C3 C4 C5 C10 -0.5(11) no
C3 C4 C11 C12 179.8(8) no
C5 C4 C11 C12 2.0(8) no
C11 C4 C5 C6 -0.0(8) no
C11 C4 C5 C10 177.7(6) no
C4 C5 C6 C7 177.9(6) no
C4 C5 C6 C12 -2.0(9) no
C4 C5 C10 C1 -0.6(10) no
C4 C5 C10 C9 -179.6(6) no
C6 C5 C10 C1 176.9(6) no
C6 C5 C10 C9 -2.1(10) no
C10 C5 C6 C7 0.2(11) no
C10 C5 C6 C12 -179.7(6) no
C5 C6 C7 C8 1.1(11) no
C5 C6 C12 C11 3.1(8) no
C7 C6 C12 C11 -176.9(8) no
C12 C6 C7 C8 -178.9(7) no
C6 C7 C8 C9 -0.5(11) no
C7 C8 C9 P9 -179.5(6) no
C7 C8 C9 C10 -1.5(11) no
P9 C9 C10 C1 2.0(9) no
P9 C9 C10 C5 -179.1(4) no
C8 C9 C10 C1 -176.2(6) no
C8 C9 C10 C5 2.7(10) no
C4 C11 C12 C6 -3.0(8) no
